data_4305856
loop_
_publ_author_name
'Pampa Mukherjee'
'Michael G. B. Drew'
'Marta Estrader'
'Ashutosh Ghosh'

_publ_section_title
;
Coordination-Driven Self-Assembly of a Novel Carbonato-Bridged
Heteromolecular Neutral Nickel(II) Triangle by Atmospheric CO2 Fixation
;
_journal_name_full 'Inorganic Chemistry'
_journal_page_first 7784
_journal_page_last 7791
_journal_paper_doi 10.1021/ic800786s
_journal_volume 47
_journal_year 2008
_chemical_formula_sum 'C22 H30 N4 Ni O2'
_chemical_formula_weight 441.21
_chemical_name_systematic
; 
 ? 
;
_space_group_IT_number 14
_symmetry_cell_setting monoclinic
_symmetry_space_group_name_Hall '-P 2yn'
_symmetry_space_group_name_H-M 'P 1 21/n 1'
_atom_sites_solution_hydrogens geom
_atom_sites_solution_primary direct
_atom_sites_solution_secondary difmap
_audit_creation_method SHELXL-97
_cell_angle_alpha 90.00
_cell_angle_beta 96.099(8)
_cell_angle_gamma 90.00
_cell_formula_units_Z 2
_cell_length_a 6.8166(4)
_cell_length_b 8.7263(10)
_cell_length_c 17.778(2)
_cell_measurement_reflns_used 5361
_cell_measurement_temperature 150(2)
_cell_measurement_theta_max 30.00
_cell_measurement_theta_min 2.30
_cell_volume 1051.52(18)
_computing_cell_refinement 'Crysalis, Oxford Diffraction'
_computing_data_collection 'Crysalis, Oxford Diffraction'
_computing_data_reduction 'Crysalis, Oxford Diffraction'
_computing_molecular_graphics PLATON(Spek,2004)
_computing_structure_refinement 'SHELXL-97 (Sheldrick, 1997)'
_computing_structure_solution 'SHELXS-97 (Sheldrick, 1997)'
_diffrn_ambient_temperature 150(2)
_diffrn_measured_fraction_theta_full 0.896
_diffrn_measured_fraction_theta_max 0.896
_diffrn_measurement_device 'Oxford Diffaction X-Calibur System'
_diffrn_measurement_method '321 frames, counting time 10 s.'
_diffrn_radiation_monochromator graphite
_diffrn_radiation_source 'fine-focus sealed tube'
_diffrn_radiation_type MoK\a
_diffrn_radiation_wavelength 0.71073
_diffrn_reflns_av_R_equivalents 0.0376
_diffrn_reflns_av_sigmaI/netI 0.0982
_diffrn_reflns_limit_h_max 4
_diffrn_reflns_limit_h_min -9
_diffrn_reflns_limit_k_max 10
_diffrn_reflns_limit_k_min -10
_diffrn_reflns_limit_l_max 25
_diffrn_reflns_limit_l_min -23
_diffrn_reflns_number 5361
_diffrn_reflns_theta_full 30.00
_diffrn_reflns_theta_max 30.00
_diffrn_reflns_theta_min 2.30
_diffrn_standards_decay_% n/a
_diffrn_standards_interval_count n/a
_diffrn_standards_interval_time n/a
_diffrn_standards_number n/a
_exptl_absorpt_coefficient_mu 0.948
_exptl_absorpt_correction_T_max 1.000
_exptl_absorpt_correction_T_min 0.911
_exptl_absorpt_correction_type empirical
_exptl_absorpt_process_details 'ABSPACK, Oxford Diffraction Ltd'
_exptl_crystal_colour blue
_exptl_crystal_density_diffrn 1.394
_exptl_crystal_density_method 'not measured'
_exptl_crystal_description needle
_exptl_crystal_F_000 468
_exptl_crystal_size_max 0.27
_exptl_crystal_size_mid 0.03
_exptl_crystal_size_min 0.03
_refine_diff_density_max 0.279
_refine_diff_density_min -0.342
_refine_diff_density_rms 0.056
_refine_ls_extinction_method none
_refine_ls_goodness_of_fit_ref 0.747
_refine_ls_hydrogen_treatment constr
_refine_ls_matrix_type full
_refine_ls_number_parameters 134
_refine_ls_number_reflns 2753
_refine_ls_number_restraints 0
_refine_ls_restrained_S_all 0.747
_refine_ls_R_factor_all 0.0691
_refine_ls_R_factor_gt 0.0320
_refine_ls_shift/su_max 0.000
_refine_ls_shift/su_mean 0.000
_refine_ls_structure_factor_coef Fsqd
_refine_ls_weighting_details
;
_refine_ls_weighting_details 
  w=1/[\s^2^(Fo^2^)+(0.0417P)^2^+0.0000P] where P=(Fo^2^+2Fc^2^)/3 
;
_refine_ls_weighting_scheme calc
_refine_ls_wR_factor_gt 0.0665
_refine_ls_wR_factor_ref 0.0745
_reflns_number_gt 1593
_reflns_number_total 2753
_reflns_threshold_expression >2sigma(I)
_cod_data_source_file ic800786s-file001_1.cif
_cod_data_source_block 1
_cod_original_cell_volume 1051.49(18)
_cod_database_code 4305856

loop_
_symmetry_equiv_pos_as_xyz
'x, y, z'
'x+1/2, -y+1/2, z+1/2'
'-x, -y, -z'
'-x-1/2, y-1/2, -z-1/2'

loop_
_atom_site_label
_atom_site_type_symbol
_atom_site_fract_x
_atom_site_fract_y
_atom_site_fract_z
_atom_site_U_iso_or_equiv
_atom_site_adp_type
_atom_site_occupancy
_atom_site_symmetry_multiplicity
_atom_site_calc_flag
_atom_site_refinement_flags
_atom_site_disorder_assembly
_atom_site_disorder_group
C111 C 0.7272(3) 0.1920(3) 0.52514(12) 0.0334(5) Uani 1 1 d . . .
H11A H 0.8375 0.2552 0.5161 0.050 Uiso 1 1 calc R . .
H11B H 0.6709 0.1479 0.4783 0.050 Uiso 1 1 calc R . .
H11C H 0.7707 0.1117 0.5599 0.050 Uiso 1 1 calc R . .
C12 C 0.4087(3) 0.1892(3) 0.57369(12) 0.0310(5) Uani 1 1 d . . .
H12A H 0.4586 0.0950 0.5975 0.037 Uiso 1 1 calc R . .
H12B H 0.3331 0.1622 0.5262 0.037 Uiso 1 1 calc R . .
C13 C 0.2724(3) 0.2657(3) 0.62446(12) 0.0332(5) Uani 1 1 d . . .
H13A H 0.3464 0.2846 0.6733 0.040 Uiso 1 1 calc R . .
H13B H 0.1673 0.1946 0.6325 0.040 Uiso 1 1 calc R . .
C14 C 0.1798(3) 0.4155(3) 0.59567(12) 0.0288(5) Uani 1 1 d . . .
H14A H 0.1058 0.3999 0.5466 0.035 Uiso 1 1 calc R . .
H14B H 0.0896 0.4523 0.6303 0.035 Uiso 1 1 calc R . .
C16 C 0.3720(3) 0.6230(2) 0.64394(10) 0.0243(5) Uani 1 1 d . . .
H16 H 0.2823 0.6258 0.6798 0.029 Uiso 1 1 calc R . .
C17 C 0.5389(3) 0.7262(2) 0.65542(10) 0.0226(5) Uani 1 1 d . . .
C18 C 0.5377(3) 0.8390(3) 0.71124(11) 0.0319(5) Uani 1 1 d . . .
H18 H 0.4257 0.8499 0.7364 0.038 Uiso 1 1 calc R . .
C19 C 0.6949(3) 0.9340(3) 0.73022(12) 0.0390(6) Uani 1 1 d . . .
H19 H 0.6903 1.0084 0.7675 0.047 Uiso 1 1 calc R . .
C20 C 0.8622(3) 0.9164(3) 0.69221(11) 0.0338(5) Uani 1 1 d . . .
H20 H 0.9701 0.9805 0.7040 0.041 Uiso 1 1 calc R . .
C21 C 0.8700(3) 0.8059(3) 0.63772(11) 0.0264(5) Uani 1 1 d . . .
H21 H 0.9845 0.7964 0.6139 0.032 Uiso 1 1 calc R . .
C22 C 0.7103(3) 0.7056(2) 0.61629(10) 0.0215(4) Uani 1 1 d . . .
O23 O 0.72618(18) 0.60075(16) 0.56574(7) 0.0233(3) Uani 1 1 d . . .
N11 N 0.5779(2) 0.2857(2) 0.55752(9) 0.0259(4) Uani 1 1 d . . .
H11D H 0.6361 0.3141 0.6039 0.031 Uiso 1 1 calc R . .
N15 N 0.3362(2) 0.52873(19) 0.58945(8) 0.0221(4) Uani 1 1 d . . .
Ni1 Ni 0.5000 0.5000 0.5000 0.01958(11) Uani 1 2 d S . .

loop_
_atom_site_aniso_label
_atom_site_aniso_U_11
_atom_site_aniso_U_22
_atom_site_aniso_U_33
_atom_site_aniso_U_23
_atom_site_aniso_U_13
_atom_site_aniso_U_12
C111 0.0416(12) 0.0217(14) 0.0357(12) -0.0007(11) -0.0010(10) 0.0043(10)
C12 0.0417(12) 0.0199(13) 0.0303(11) 0.0066(10) -0.0014(9) -0.0072(10)
C13 0.0403(12) 0.0278(15) 0.0320(11) 0.0063(11) 0.0060(10) -0.0127(10)
C14 0.0261(10) 0.0327(15) 0.0281(10) 0.0030(10) 0.0059(8) -0.0094(10)
C16 0.0253(10) 0.0288(14) 0.0192(9) 0.0024(10) 0.0047(8) 0.0047(9)
C17 0.0317(10) 0.0197(14) 0.0156(9) 0.0010(9) -0.0013(8) 0.0002(9)
C18 0.0408(12) 0.0328(16) 0.0220(10) -0.0050(10) 0.0033(9) 0.0019(10)
C19 0.0593(15) 0.0290(15) 0.0273(11) -0.0113(11) -0.0014(11) -0.0048(12)
C20 0.0446(13) 0.0287(15) 0.0264(11) 0.0005(11) -0.0039(10) -0.0130(11)
C21 0.0304(10) 0.0259(14) 0.0218(10) 0.0008(10) -0.0026(8) -0.0066(9)
C22 0.0268(10) 0.0205(13) 0.0163(9) 0.0046(9) -0.0021(8) 0.0008(9)
O23 0.0259(7) 0.0211(9) 0.0228(7) -0.0049(6) 0.0027(5) -0.0017(6)
N11 0.0297(9) 0.0216(12) 0.0254(9) 0.0005(8) -0.0018(7) -0.0028(8)
N15 0.0220(7) 0.0213(12) 0.0230(8) 0.0013(8) 0.0023(6) -0.0013(7)
Ni1 0.02363(17) 0.0160(2) 0.01917(17) -0.00020(19) 0.00271(12) -0.00182(18)

loop_
_atom_type_symbol
_atom_type_description
_atom_type_scat_dispersion_real
_atom_type_scat_dispersion_imag
_atom_type_scat_source
C C 0.0033 0.0016 'International Tables Vol C Tables 4.2.6.8 and 6.1.1.4'
H H 0.0000 0.0000 'International Tables Vol C Tables 4.2.6.8 and 6.1.1.4'
O O 0.0106 0.0060 'International Tables Vol C Tables 4.2.6.8 and 6.1.1.4'
Ni Ni 0.3393 1.1124 'International Tables Vol C Tables 4.2.6.8 and 6.1.1.4'
N N 0.0061 0.0033 'International Tables Vol C Tables 4.2.6.8 and 6.1.1.4'

loop_
_geom_angle_atom_site_label_1
_geom_angle_atom_site_label_2
_geom_angle_atom_site_label_3
_geom_angle
_geom_angle_site_symmetry_1
_geom_angle_site_symmetry_3
_geom_angle_publ_flag
N11 C111 H11A 109.5 . . ?
N11 C111 H11B 109.5 . . ?
H11A C111 H11B 109.5 . . ?
N11 C111 H11C 109.5 . . ?
H11A C111 H11C 109.5 . . ?
H11B C111 H11C 109.5 . . ?
N11 C12 C13 113.84(18) . . ?
N11 C12 H12A 108.8 . . ?
C13 C12 H12A 108.8 . . ?
N11 C12 H12B 108.8 . . ?
C13 C12 H12B 108.8 . . ?
H12A C12 H12B 107.7 . . ?
C12 C13 C14 115.97(17) . . ?
C12 C13 H13A 108.3 . . ?
C14 C13 H13A 108.3 . . ?
C12 C13 H13B 108.3 . . ?
C14 C13 H13B 108.3 . . ?
H13A C13 H13B 107.4 . . ?
N15 C14 C13 109.01(16) . . ?
N15 C14 H14A 109.9 . . ?
C13 C14 H14A 109.9 . . ?
N15 C14 H14B 109.9 . . ?
C13 C14 H14B 109.9 . . ?
H14A C14 H14B 108.3 . . ?
N15 C16 C17 126.35(16) . . ?
N15 C16 H16 116.8 . . ?
C17 C16 H16 116.8 . . ?
C18 C17 C22 119.94(18) . . ?
C18 C17 C16 118.30(17) . . ?
C22 C17 C16 121.49(18) . . ?
C19 C18 C17 122.54(19) . . ?
C19 C18 H18 118.7 . . ?
C17 C18 H18 118.7 . . ?
C18 C19 C20 118.2(2) . . ?
C18 C19 H19 120.9 . . ?
C20 C19 H19 120.9 . . ?
C21 C20 C19 121.0(2) . . ?
C21 C20 H20 119.5 . . ?
C19 C20 H20 119.5 . . ?
C20 C21 C22 122.53(18) . . ?
C20 C21 H21 118.7 . . ?
C22 C21 H21 118.7 . . ?
O23 C22 C21 120.28(16) . . ?
O23 C22 C17 123.92(18) . . ?
C21 C22 C17 115.77(18) . . ?
C22 O23 Ni1 126.16(11) . . ?
C111 N11 C12 110.26(16) . . ?
C111 N11 Ni1 116.07(12) . . ?
C12 N11 Ni1 115.14(12) . . ?
C111 N11 H11D 104.6 . . ?
C12 N11 H11D 104.6 . . ?
Ni1 N11 H11D 104.6 . . ?
C16 N15 C14 117.36(16) . . ?
C16 N15 Ni1 126.26(13) . . ?
C14 N15 Ni1 115.84(13) . . ?
O23 Ni1 O23 180.00(7) . 3_666 ?
O23 Ni1 N15 93.24(5) . 3_666 ?
O23 Ni1 N15 86.76(5) 3_666 3_666 ?
O23 Ni1 N15 86.76(5) . . ?
O23 Ni1 N15 93.24(5) 3_666 . ?
N15 Ni1 N15 180.0 3_666 . ?
O23 Ni1 N11 91.76(6) . 3_666 ?
O23 Ni1 N11 88.24(6) 3_666 3_666 ?
N15 Ni1 N11 82.31(6) 3_666 3_666 ?
N15 Ni1 N11 97.69(6) . 3_666 ?
O23 Ni1 N11 88.24(6) . . ?
O23 Ni1 N11 91.76(6) 3_666 . ?
N15 Ni1 N11 97.69(6) 3_666 . ?
N15 Ni1 N11 82.31(6) . . ?
N11 Ni1 N11 180.00(5) 3_666 . ?

loop_
_geom_bond_atom_site_label_1
_geom_bond_atom_site_label_2
_geom_bond_distance
_geom_bond_site_symmetry_2
_geom_bond_publ_flag
C111 N11 1.470(2) . ?
C111 H11A 0.9600 . ?
C111 H11B 0.9600 . ?
C111 H11C 0.9600 . ?
C12 N11 1.480(2) . ?
C12 C13 1.517(3) . ?
C12 H12A 0.9700 . ?
C12 H12B 0.9700 . ?
C13 C14 1.517(3) . ?
C13 H13A 0.9700 . ?
C13 H13B 0.9700 . ?
C14 N15 1.466(2) . ?
C14 H14A 0.9700 . ?
C14 H14B 0.9700 . ?
C16 N15 1.275(2) . ?
C16 C17 1.448(3) . ?
C16 H16 0.9300 . ?
C17 C18 1.399(3) . ?
C17 C22 1.433(2) . ?
C18 C19 1.369(3) . ?
C18 H18 0.9300 . ?
C19 C20 1.395(3) . ?
C19 H19 0.9300 . ?
C20 C21 1.372(3) . ?
C20 H20 0.9300 . ?
C21 C22 1.417(3) . ?
C21 H21 0.9300 . ?
C22 O23 1.295(2) . ?
O23 Ni1 2.0330(13) . ?
N11 Ni1 2.1704(17) . ?
N11 H11D 0.9100 . ?
N15 Ni1 2.0531(14) . ?
Ni1 O23 2.0330(13) 3_666 ?
Ni1 N15 2.0531(14) 3_666 ?
Ni1 N11 2.1704(17) 3_666 ?
